data_7210272
loop_
_publ_author_name
'Wang, Yu-Xian'
'Li, Zhong-Yi'
'Zhu, Jiang'
'Wang, Xiao-Qun'
'Xu, Ling-Ling'
'Lachgar, Abdessadek'
'Zhang, Jian-Jun'

_publ_section_title
;
 Four (5,5)-connected three-dimensional metal organic materials based on
 pentacarboxylate ligand: Synthesis, structures and characterization
;
_journal_issue 32
_journal_name_full CrystEngComm
_journal_page_first 6395
_journal_paper_doi 10.1039/c3ce40599k
_journal_volume 15
_journal_year 2013
_chemical_formula_sum 'C26 H13 Mn2 N6 O11'
_chemical_formula_weight 695.30
_chemical_name_systematic
; 
 ? 
;
_space_group_IT_number 5
_symmetry_cell_setting monoclinic
_symmetry_space_group_name_Hall 'C 2y'
_symmetry_space_group_name_H-M 'C 1 2 1'
_atom_sites_solution_hydrogens geom
_atom_sites_solution_primary direct
_atom_sites_solution_secondary difmap
_audit_creation_method SHELXL-97
_cell_angle_alpha 90.00
_cell_angle_beta 95.280(9)
_cell_angle_gamma 90.00
_cell_formula_units_Z 4
_cell_length_a 18.871(13)
_cell_length_b 18.123(13)
_cell_length_c 14.501(10)
_cell_measurement_reflns_used 3155
_cell_measurement_temperature 296(2)
_cell_measurement_theta_max 23.276
_cell_measurement_theta_min 2.165
_cell_volume 4938(6)
_computing_cell_refinement 'Bruker SMART'
_computing_data_collection 'Bruker SMART'
_computing_data_reduction 'Bruker SAINT'
_computing_molecular_graphics 'Bruker SHELXTL'
_computing_publication_material 'Bruker SHELXTL'
_computing_structure_refinement 'SHELXL-97 (Sheldrick, 1997)'
_computing_structure_solution 'SHELXS-97 (Sheldrick, 1990)'
_diffrn_ambient_temperature 296(2)
_diffrn_measured_fraction_theta_full 0.999
_diffrn_measured_fraction_theta_max 0.999
_diffrn_measurement_device_type 'CCD area detector'
_diffrn_measurement_method 'phi and omega scans'
_diffrn_radiation_monochromator graphite
_diffrn_radiation_source 'fine-focus sealed tube'
_diffrn_radiation_type MoK\a
_diffrn_radiation_wavelength 0.71073
_diffrn_reflns_av_R_equivalents 0.0423
_diffrn_reflns_av_sigmaI/netI 0.0905
_diffrn_reflns_limit_h_max 22
_diffrn_reflns_limit_h_min -22
_diffrn_reflns_limit_k_max 21
_diffrn_reflns_limit_k_min -17
_diffrn_reflns_limit_l_max 17
_diffrn_reflns_limit_l_min -14
_diffrn_reflns_number 12363
_diffrn_reflns_theta_full 25.00
_diffrn_reflns_theta_max 25.00
_diffrn_reflns_theta_min 2.04
_exptl_absorpt_coefficient_mu 0.553
_exptl_absorpt_correction_T_max 0.7455
_exptl_absorpt_correction_T_min 0.5456
_exptl_absorpt_correction_type multi-scan
_exptl_absorpt_process_details 'SADABS (Sheldrick, 1996)'
_exptl_crystal_colour colorless
_exptl_crystal_density_diffrn 0.935
_exptl_crystal_density_method 'not measured'
_exptl_crystal_description needle
_exptl_crystal_F_000 1396
_exptl_crystal_size_max 0.40
_exptl_crystal_size_mid 0.15
_exptl_crystal_size_min 0.15
_platon_squeeze_details
;
;
_refine_diff_density_max 0.521
_refine_diff_density_min -0.229
_refine_diff_density_rms 0.041
_refine_ls_abs_structure_details 'Flack H D (1983), Acta Cryst. A39, 876-881'
_refine_ls_abs_structure_Flack 0.06(2)
_refine_ls_extinction_method none
_refine_ls_goodness_of_fit_ref 0.904
_refine_ls_hydrogen_treatment constr
_refine_ls_matrix_type full
_refine_ls_number_parameters 416
_refine_ls_number_reflns 7476
_refine_ls_number_restraints 1
_refine_ls_restrained_S_all 0.904
_refine_ls_R_factor_all 0.0709
_refine_ls_R_factor_gt 0.0502
_refine_ls_shift/su_max 0.001
_refine_ls_shift/su_mean 0.000
_refine_ls_structure_factor_coef Fsqd
_refine_ls_weighting_details 'calc w=1/[\s^2^(Fo^2^)+(0.0406P)^2^+0.0000P] where P=(Fo^2^+2Fc^2^)/3'
_refine_ls_weighting_scheme calc
_refine_ls_wR_factor_gt 0.1142
_refine_ls_wR_factor_ref 0.1225
_reflns_number_gt 4763
_reflns_number_total 7476
_reflns_threshold_expression >2sigma(I)
_cod_data_source_file c3ce40599k.txt
_cod_data_source_block 1
_cod_depositor_comments
;
The following automatic conversions were performed:

'_symmetry_cell_setting' value 'Monoclinic' changed to 'monoclinic'
according to /home/saulius/struct/CIF-dictionaries/cif_core.dic
dictionary named 'cif_core.dic' version 2.4.2 from
2011-04-26.

'_exptl_absorpt_correction_type' value 'multi scan'
changed to 'multi-scan' according to
/home/saulius/struct/CIF-dictionaries/cif_core.dic dictionary named
'cif_core.dic' version 2.4.2 from 2011-04-26.

Automatic conversion script
Id: cif_fix_values 1891 2012-01-12 08:04:46Z andrius 
;
_cod_original_sg_symbol_H-M C2
_cod_database_code 7210272

loop_
_symmetry_equiv_pos_as_xyz
'x, y, z'
'-x, y, -z'
'x+1/2, y+1/2, z'
'-x+1/2, y+1/2, -z'

loop_
_atom_site_label
_atom_site_type_symbol
_atom_site_fract_x
_atom_site_fract_y
_atom_site_fract_z
_atom_site_U_iso_or_equiv
_atom_site_adp_type
_atom_site_occupancy
_atom_site_symmetry_multiplicity
_atom_site_calc_flag
_atom_site_refinement_flags
_atom_site_disorder_assembly
_atom_site_disorder_group
Mn1 Mn 0.15830(4) 0.28116(4) 0.39246(4) 0.0662(2) Uani 1 1 d . . .
Mn2 Mn 0.29445(4) 0.21883(5) 0.57412(4) 0.0780(3) Uani 1 1 d . . .
O1 O -0.03488(19) 0.2878(3) 0.6215(2) 0.1051(12) Uani 1 1 d . . .
O2 O -0.0943(2) 0.3031(4) 0.7339(2) 0.131(2) Uani 1 1 d . . .
O3 O 0.25216(15) 0.2874(3) 1.3219(2) 0.0924(11) Uani 1 1 d . . .
O4 O 0.3203(2) 0.2722(4) 1.4522(3) 0.164(3) Uani 1 1 d . . .
O5 O 0.5751(2) 0.1828(3) 1.4151(3) 0.1196(17) Uani 1 1 d . . .
O6 O 0.6256(2) 0.2579(3) 1.3289(3) 0.126(2) Uani 1 1 d . . .
O7 O 0.3421(2) 0.66786(19) 0.5977(2) 0.0814(10) Uani 1 1 d . . .
O8 O 0.2530(3) 0.6346(3) 0.4957(4) 0.168(3) Uani 1 1 d . . .
O9 O 0.17640(18) 0.3823(2) 0.4683(2) 0.0939(12) Uani 1 1 d . A .
O10 O 0.2137(2) 0.2997(2) 0.5711(3) 0.0972(12) Uani 1 1 d . A .
O11A O 0.249(3) 0.167(3) 0.700(3) 0.171(18) Uani 0.42(9) 1 d P A 1
O11B O 0.277(3) 0.132(4) 0.6796(19) 0.252(15) Uani 0.58(9) 1 d P A 2
N1 N 0.2916(2) 0.3832(3) 0.8769(3) 0.0870(14) Uani 1 1 d . . .
N2 N 0.32064(19) 0.3374(3) 1.0316(2) 0.0911(15) Uani 1 1 d . . .
N3 N 0.40987(19) 0.3947(2) 0.9485(2) 0.0704(11) Uani 1 1 d . . .
N4 N 0.2096(2) 0.3257(4) 0.9631(3) 0.133(3) Uani 1 1 d . . .
H4A H 0.2020 0.3088 1.0168 0.160 Uiso 1 1 calc R . .
N5 N 0.43908(19) 0.3509(3) 1.0932(2) 0.0801(13) Uani 1 1 d . . .
H5B H 0.4807 0.3669 1.0836 0.096 Uiso 1 1 calc R . .
N6 N 0.3789(2) 0.4428(2) 0.8055(2) 0.0727(12) Uani 1 1 d . . .
H6B H 0.4224 0.4573 0.8090 0.087 Uiso 1 1 calc R . .
C1 C 0.2758(2) 0.3486(4) 0.9545(3) 0.097(2) Uani 1 1 d . . .
C2 C 0.3866(2) 0.3628(3) 1.0222(3) 0.0777(15) Uani 1 1 d . . .
C3 C 0.3571(2) 0.4056(3) 0.8793(3) 0.0671(13) Uani 1 1 d . . .
C4 C 0.1494(3) 0.3252(5) 0.8954(3) 0.121(3) Uani 1 1 d . . .
C5 C 0.1561(3) 0.3178(6) 0.7985(4) 0.152(4) Uani 1 1 d . . .
H5A H 0.2006 0.3187 0.7759 0.182 Uiso 1 1 calc R . .
C6 C 0.0940(3) 0.3091(5) 0.7378(4) 0.142(4) Uani 1 1 d . . .
H6A H 0.0979 0.3016 0.6750 0.170 Uiso 1 1 calc R . .
C7 C 0.0276(3) 0.3116(5) 0.7701(3) 0.117(3) Uani 1 1 d . . .
C8 C 0.0243(3) 0.3062(7) 0.8641(4) 0.171(5) Uani 1 1 d . . .
H8A H -0.0192 0.3001 0.8884 0.205 Uiso 1 1 calc R . .
C9 C 0.0874(3) 0.3101(6) 0.9230(3) 0.163(5) Uani 1 1 d . . .
H9A H 0.0848 0.3012 0.9857 0.195 Uiso 1 1 calc R . .
C10 C -0.0381(4) 0.3031(5) 0.7079(3) 0.109(3) Uani 1 1 d . . .
C11 C 0.4341(2) 0.3162(3) 1.1795(3) 0.0706(14) Uani 1 1 d . . .
C12 C 0.3735(2) 0.3101(3) 1.2262(3) 0.0763(16) Uani 1 1 d . . .
H12A H 0.3303 0.3275 1.1984 0.092 Uiso 1 1 calc R . .
C13 C 0.3759(2) 0.2785(4) 1.3138(3) 0.0810(15) Uani 1 1 d . . .
C14 C 0.4393(2) 0.2511(3) 1.3542(3) 0.0827(18) Uani 1 1 d . . .
H14A H 0.4409 0.2286 1.4119 0.099 Uiso 1 1 calc R . .
C15 C 0.5013(2) 0.2569(3) 1.3089(3) 0.0715(15) Uani 1 1 d . . .
C16 C 0.4985(2) 0.2930(3) 1.2222(3) 0.0661(13) Uani 1 1 d . . .
H16A H 0.5401 0.3011 1.1940 0.079 Uiso 1 1 calc R . .
C17 C 0.3116(3) 0.2769(5) 1.3643(3) 0.105(2) Uani 1 1 d . . .
C18 C 0.5727(3) 0.2314(4) 1.3540(3) 0.0743(15) Uani 1 1 d . . .
C19 C 0.3349(2) 0.4594(3) 0.7227(3) 0.0645(13) Uani 1 1 d . . .
C20 C 0.3374(2) 0.5311(3) 0.6871(3) 0.0674(13) Uani 1 1 d . . .
H20A H 0.3651 0.5674 0.7181 0.081 Uiso 1 1 calc R . .
C21 C 0.2969(3) 0.5464(3) 0.6034(4) 0.0784(15) Uani 1 1 d . . .
C22 C 0.2536(3) 0.4916(3) 0.5588(3) 0.0701(14) Uani 1 1 d . . .
H22A H 0.2251 0.5031 0.5049 0.084 Uiso 1 1 calc R . .
C23 C 0.2531(2) 0.4236(3) 0.5926(3) 0.0650(12) Uani 1 1 d . A .
C24 C 0.2937(2) 0.4058(3) 0.6774(3) 0.0733(14) Uani 1 1 d . . .
H24A H 0.2923 0.3584 0.7018 0.088 Uiso 1 1 calc R . .
C25 C 0.2987(3) 0.6235(3) 0.5616(4) 0.0852(17) Uani 1 1 d . . .
C26 C 0.2107(3) 0.3656(4) 0.5409(3) 0.0758(15) Uani 1 1 d . . .

loop_
_atom_site_aniso_label
_atom_site_aniso_U_11
_atom_site_aniso_U_22
_atom_site_aniso_U_33
_atom_site_aniso_U_23
_atom_site_aniso_U_13
_atom_site_aniso_U_12
Mn1 0.0542(4) 0.0775(5) 0.0603(4) 0.0032(4) -0.0296(3) -0.0055(4)
Mn2 0.0668(5) 0.0924(6) 0.0670(4) 0.0044(4) -0.0367(3) -0.0091(5)
O1 0.083(2) 0.149(4) 0.077(2) 0.004(3) -0.0282(17) 0.002(3)
O2 0.049(2) 0.270(7) 0.067(2) -0.015(3) -0.0270(18) -0.021(3)
O3 0.0467(17) 0.154(3) 0.0732(18) 0.012(2) -0.0150(14) 0.002(2)
O4 0.094(3) 0.320(8) 0.074(2) 0.071(4) -0.011(2) 0.022(4)
O5 0.070(3) 0.175(5) 0.107(3) 0.048(3) -0.031(2) 0.013(3)
O6 0.046(2) 0.230(7) 0.097(3) 0.046(3) -0.0216(19) 0.001(3)
O7 0.085(3) 0.061(2) 0.094(2) 0.0036(19) -0.007(2) -0.008(2)
O8 0.182(5) 0.078(3) 0.217(5) 0.058(3) -0.129(4) -0.027(3)
O9 0.080(2) 0.105(3) 0.088(2) -0.013(2) -0.0398(19) -0.010(2)
O10 0.083(3) 0.067(3) 0.137(3) -0.007(2) -0.012(2) -0.020(2)
O11A 0.16(2) 0.23(3) 0.120(17) 0.076(15) 0.023(12) -0.06(2)
O11B 0.21(2) 0.37(4) 0.191(16) -0.02(2) 0.090(18) -0.13(2)
N1 0.043(2) 0.148(4) 0.065(2) 0.016(2) -0.0262(17) -0.001(3)
N2 0.038(2) 0.170(5) 0.060(2) 0.034(2) -0.0210(16) -0.015(3)
N3 0.048(2) 0.101(3) 0.057(2) 0.020(2) -0.0213(16) -0.001(2)
N4 0.040(2) 0.285(8) 0.069(2) 0.057(3) -0.0212(19) -0.038(3)
N5 0.037(2) 0.135(4) 0.062(2) 0.020(2) -0.0257(16) -0.006(2)
N6 0.060(2) 0.085(3) 0.066(2) 0.017(2) -0.0323(18) -0.016(2)
C1 0.040(3) 0.192(7) 0.054(3) 0.026(3) -0.019(2) -0.007(3)
C2 0.042(3) 0.122(5) 0.064(3) 0.019(3) -0.027(2) 0.006(3)
C3 0.045(3) 0.093(4) 0.061(3) 0.019(2) -0.012(2) 0.009(2)
C4 0.039(3) 0.258(9) 0.063(3) 0.042(4) -0.017(2) -0.022(4)
C5 0.054(3) 0.331(13) 0.069(3) 0.007(5) -0.010(3) -0.019(5)
C6 0.065(4) 0.288(12) 0.069(3) 0.004(5) -0.015(3) -0.036(5)
C7 0.045(3) 0.232(9) 0.068(3) 0.008(4) -0.022(2) -0.022(4)
C8 0.051(3) 0.392(15) 0.067(3) -0.003(5) -0.009(2) -0.048(6)
C9 0.041(3) 0.387(15) 0.058(3) 0.018(5) -0.011(2) -0.022(5)
C10 0.068(4) 0.201(8) 0.054(3) 0.015(4) -0.022(3) -0.008(4)
C11 0.052(3) 0.112(4) 0.045(2) 0.010(2) -0.013(2) -0.011(3)
C12 0.048(3) 0.115(5) 0.061(3) 0.015(2) -0.020(2) 0.005(3)
C13 0.050(3) 0.133(5) 0.056(2) 0.022(3) -0.011(2) -0.010(3)
C14 0.048(3) 0.137(6) 0.058(2) 0.018(2) -0.020(2) 0.000(3)
C15 0.048(3) 0.107(4) 0.055(2) 0.010(2) -0.020(2) 0.001(2)
C16 0.036(2) 0.104(4) 0.054(2) 0.014(2) -0.0182(17) -0.009(3)
C17 0.059(3) 0.182(6) 0.070(3) 0.022(4) -0.006(2) 0.025(4)
C18 0.056(3) 0.112(5) 0.051(2) 0.001(3) -0.018(2) -0.003(3)
C19 0.063(3) 0.067(3) 0.057(2) 0.006(2) -0.027(2) -0.002(2)
C20 0.063(3) 0.058(3) 0.074(3) 0.002(2) -0.034(2) -0.006(2)
C21 0.067(3) 0.069(4) 0.091(3) 0.026(3) -0.032(3) -0.011(3)
C22 0.063(3) 0.082(4) 0.060(3) 0.002(2) -0.024(2) -0.001(3)
C23 0.064(3) 0.064(3) 0.063(2) -0.008(2) -0.013(2) -0.002(3)
C24 0.069(3) 0.069(3) 0.074(3) 0.001(2) -0.035(2) -0.004(3)
C25 0.087(4) 0.066(4) 0.094(4) 0.023(3) -0.038(3) -0.011(3)
C26 0.055(3) 0.099(5) 0.071(3) -0.006(3) -0.010(2) -0.010(3)

loop_
_atom_type_symbol
_atom_type_description
_atom_type_scat_dispersion_real
_atom_type_scat_dispersion_imag
_atom_type_scat_source
C C 0.0033 0.0016 'International Tables Vol C Tables 4.2.6.8 and 6.1.1.4'
H H 0.0000 0.0000 'International Tables Vol C Tables 4.2.6.8 and 6.1.1.4'
N N 0.0061 0.0033 'International Tables Vol C Tables 4.2.6.8 and 6.1.1.4'
O O 0.0106 0.0060 'International Tables Vol C Tables 4.2.6.8 and 6.1.1.4'
Mn Mn 0.3368 0.7283 'International Tables Vol C Tables 4.2.6.8 and 6.1.1.4'

loop_
_geom_angle_atom_site_label_1
_geom_angle_atom_site_label_2
_geom_angle_atom_site_label_3
_geom_angle
_geom_angle_site_symmetry_1
_geom_angle_site_symmetry_3
O7 Mn1 O3 95.48(18) 4_546 1_554
O7 Mn1 O2 103.8(2) 4_546 2_556
O3 Mn1 O2 90.42(15) 1_554 2_556
O7 Mn1 O9 144.81(14) 4_546 .
O3 Mn1 O9 95.75(16) 1_554 .
O2 Mn1 O9 109.3(2) 2_556 .
O7 Mn1 O1 92.73(18) 4_546 2_556
O3 Mn1 O1 145.86(12) 1_554 2_556
O2 Mn1 O1 55.44(15) 2_556 2_556
O9 Mn1 O1 96.37(15) . 2_556
O7 Mn1 C10 100.4(2) 4_546 2_556
O3 Mn1 C10 116.30(17) 1_554 2_556
O2 Mn1 C10 25.89(15) 2_556 2_556
O9 Mn1 C10 104.1(2) . 2_556
O1 Mn1 C10 29.58(16) 2_556 2_556
O8 Mn2 O6 149.6(2) 4_546 2_657
O8 Mn2 O4 93.0(3) 4_546 1_554
O6 Mn2 O4 101.6(2) 2_657 1_554
O8 Mn2 O10 103.33(19) 4_546 .
O6 Mn2 O10 104.69(19) 2_657 .
O4 Mn2 O10 83.5(2) 1_554 .
O8 Mn2 O11B 73.7(11) 4_546 .
O6 Mn2 O11B 85.6(8) 2_657 .
O4 Mn2 O11B 162.4(19) 1_554 .
O10 Mn2 O11B 110(2) . .
O8 Mn2 O11A 84.6(13) 4_546 .
O6 Mn2 O11A 84.5(8) 2_657 .
O4 Mn2 O11A 171.1(14) 1_554 .
O10 Mn2 O11A 88.7(18) . .
O11B Mn2 O11A 22.7(11) . .
O8 Mn2 C18 129.3(2) 4_546 2_657
O6 Mn2 C18 26.17(16) 2_657 2_657
O4 Mn2 C18 90.41(17) 1_554 2_657
O10 Mn2 C18 127.34(18) . 2_657
O11B Mn2 C18 89.3(12) . 2_657
O11A Mn2 C18 97.7(9) . 2_657
C10 O1 Mn1 87.7(3) . 2_556
C10 O2 Mn1 100.5(3) . 2_556
C17 O3 Mn1 120.4(3) . 1_556
C17 O4 Mn2 148.4(6) . 1_556
C18 O6 Mn2 103.3(4) . 2_657
C25 O7 Mn1 132.4(4) . 4_556
C25 O8 Mn2 139.5(5) . 4_556
C26 O9 Mn1 106.0(4) . .
C26 O10 Mn2 131.9(4) . .
C3 N1 C1 114.1(3) . .
C2 N2 C1 112.3(4) . .
C2 N3 C3 112.6(4) . .
C1 N4 C4 128.9(4) . .
C1 N4 H4A 115.5 . .
C4 N4 H4A 115.5 . .
C2 N5 C11 129.1(4) . .
C2 N5 H5B 115.5 . .
C11 N5 H5B 115.5 . .
C3 N6 C19 124.9(4) . .
C3 N6 H6B 117.5 . .
C19 N6 H6B 117.5 . .
N4 C1 N1 120.4(4) . .
N4 C1 N2 113.3(4) . .
N1 C1 N2 126.1(4) . .
N3 C2 N2 127.5(3) . .
N3 C2 N5 113.7(4) . .
N2 C2 N5 118.6(4) . .
N1 C3 N6 119.3(3) . .
N1 C3 N3 127.2(4) . .
N6 C3 N3 113.5(4) . .
C9 C4 C5 116.5(5) . .
C9 C4 N4 118.1(4) . .
C5 C4 N4 122.6(5) . .
C6 C5 C4 118.8(5) . .
C6 C5 H5A 120.6 . .
C4 C5 H5A 120.6 . .
C7 C6 C5 121.0(5) . .
C7 C6 H6A 119.5 . .
C5 C6 H6A 119.5 . .
C8 C7 C6 117.4(4) . .
C8 C7 C10 119.2(5) . .
C6 C7 C10 122.0(5) . .
C7 C8 C9 119.1(5) . .
C7 C8 H8A 120.4 . .
C9 C8 H8A 120.4 . .
C4 C9 C8 124.2(5) . .
C4 C9 H9A 117.9 . .
C8 C9 H9A 117.9 . .
O2 C10 O1 116.3(5) . .
O2 C10 C7 123.0(5) . .
O1 C10 C7 120.4(6) . .
O2 C10 Mn1 53.6(3) . 2_556
O1 C10 Mn1 62.7(3) . 2_556
C7 C10 Mn1 175.4(5) . 2_556
C16 C11 C12 119.3(4) . .
C16 C11 N5 114.0(4) . .
C12 C11 N5 126.5(4) . .
C11 C12 C13 121.4(4) . .
C11 C12 H12A 119.3 . .
C13 C12 H12A 119.3 . .
C14 C13 C12 119.4(4) . .
C14 C13 C17 120.3(4) . .
C12 C13 C17 120.2(4) . .
C13 C14 C15 120.4(4) . .
C13 C14 H14A 119.8 . .
C15 C14 H14A 119.8 . .
C14 C15 C16 119.2(4) . .
C14 C15 C18 121.6(4) . .
C16 C15 C18 118.9(4) . .
C11 C16 C15 120.0(4) . .
C11 C16 H16A 120.0 . .
C15 C16 H16A 120.0 . .
O3 C17 O4 122.1(5) . .
O3 C17 C13 119.8(4) . .
O4 C17 C13 117.7(4) . .
O6 C18 O5 121.6(5) . .
O6 C18 C15 118.7(5) . .
O5 C18 C15 119.7(5) . .
O6 C18 Mn2 50.5(3) . 2_657
O5 C18 Mn2 71.8(3) . 2_657
C15 C18 Mn2 166.8(5) . 2_657
C24 C19 C20 121.1(4) . .
C24 C19 N6 120.8(4) . .
C20 C19 N6 118.0(4) . .
C19 C20 C21 118.0(4) . .
C19 C20 H20A 121.0 . .
C21 C20 H20A 121.0 . .
C20 C21 C22 120.4(5) . .
C20 C21 C25 119.8(4) . .
C22 C21 C25 119.8(4) . .
C23 C22 C21 120.6(4) . .
C23 C22 H22A 119.7 . .
C21 C22 H22A 119.7 . .
C22 C23 C24 120.5(4) . .
C22 C23 C26 119.6(4) . .
C24 C23 C26 119.9(5) . .
C19 C24 C23 119.2(4) . .
C19 C24 H24A 120.4 . .
C23 C24 H24A 120.4 . .
O7 C25 O8 127.5(5) . .
O7 C25 C21 117.8(4) . .
O8 C25 C21 114.6(5) . .
O9 C26 O10 122.2(5) . .
O9 C26 C23 118.6(6) . .
O10 C26 C23 119.1(4) . .

loop_
_geom_bond_atom_site_label_1
_geom_bond_atom_site_label_2
_geom_bond_distance
_geom_bond_site_symmetry_2
Mn1 O7 2.058(4) 4_546
Mn1 O3 2.128(3) 1_554
Mn1 O2 2.137(3) 2_556
Mn1 O9 2.149(4) .
Mn1 O1 2.322(4) 2_556
Mn1 C10 2.611(6) 2_556
Mn2 O8 1.998(4) 4_546
Mn2 O6 2.090(3) 2_657
Mn2 O4 2.111(5) 1_554
Mn2 O10 2.112(4) .
Mn2 O11B 2.25(4) .
Mn2 O11A 2.29(3) .
Mn2 C18 2.636(5) 2_657
O1 C10 1.290(6) .
O1 Mn1 2.322(4) 2_556
O2 C10 1.159(7) .
O2 Mn1 2.137(3) 2_556
O3 C17 1.244(5) .
O3 Mn1 2.128(3) 1_556
O4 C17 1.272(6) .
O4 Mn2 2.111(5) 1_556
O5 C18 1.247(7) .
O6 C18 1.195(6) .
O6 Mn2 2.090(3) 2_657
O7 C25 1.231(6) .
O7 Mn1 2.058(4) 4_556
O8 C25 1.243(6) .
O8 Mn2 1.998(4) 4_556
O9 C26 1.222(5) .
O10 C26 1.272(7) .
N1 C3 1.298(6) .
N1 C1 1.346(6) .
N2 C2 1.346(6) .
N2 C1 1.354(5) .
N3 C2 1.324(6) .
N3 C3 1.361(5) .
N4 C1 1.333(6) .
N4 C4 1.431(5) .
N4 H4A 0.8600 .
N5 C2 1.378(5) .
N5 C11 1.411(6) .
N5 H5B 0.8600 .
N6 C3 1.359(6) .
N6 C19 1.428(5) .
N6 H6B 0.8600 .
C4 C9 1.299(7) .
C4 C5 1.430(7) .
C5 C6 1.407(7) .
C5 H5A 0.9300 .
C6 C7 1.378(8) .
C6 H6A 0.9300 .
C7 C8 1.374(8) .
C7 C10 1.472(7) .
C8 C9 1.402(7) .
C8 H8A 0.9300 .
C9 H9A 0.9300 .
C10 Mn1 2.611(6) 2_556
C11 C16 1.378(6) .
C11 C12 1.386(7) .
C12 C13 1.390(6) .
C12 H12A 0.9300 .
C13 C14 1.375(6) .
C13 C17 1.474(7) .
C14 C15 1.397(7) .
C14 H14A 0.9300 .
C15 C16 1.414(6) .
C15 C18 1.514(6) .
C16 H16A 0.9300 .
C18 Mn2 2.636(5) 2_657
C19 C24 1.374(6) .
C19 C20 1.400(6) .
C20 C21 1.401(6) .
C20 H20A 0.9300 .
C21 C22 1.406(7) .
C21 C25 1.524(7) .
C22 C23 1.328(7) .
C22 H22A 0.9300 .
C23 C24 1.424(6) .
C23 C26 1.482(7) .
C24 H24A 0.9300 .

loop_
_platon_squeeze_void_nr
_platon_squeeze_void_average_x
_platon_squeeze_void_average_y
_platon_squeeze_void_average_z
_platon_squeeze_void_volume
_platon_squeeze_void_count_electrons
_platon_squeeze_void_content
1 0.277 0.056 -0.040 1374 353 ' '
2 -0.010 0.556 -0.009 1368 348 ' '
